data_4503420
loop_
_publ_author_name
'Delgado, Fernando S.'
'Lahoz, Fernando'
'Lloret, Francesc'
'Julve, Miguel'
'Ruiz-P\'erez, Catalina'

_publ_section_title
;
 Supramolecular Networks in Copper(II) Malonate Complexes
;
_journal_issue 9
_journal_name_full 'Crystal Growth &amp; Design'
_journal_page_first 3219
_journal_paper_doi 10.1021/cg701108c
_journal_volume 8
_journal_year 2008
_chemical_formula_sum 'C11 H13 Cu N3 O6'
_chemical_formula_weight 346.78
_chemical_name_systematic
;
 ?
;
_space_group_IT_number 2
_symmetry_cell_setting triclinic
_symmetry_Int_Tables_number 2
_symmetry_space_group_name_Hall '-P 1'
_symmetry_space_group_name_H-M 'P -1'
_atom_sites_solution_hydrogens geom
_atom_sites_solution_primary direct
_atom_sites_solution_secondary difmap
_audit_creation_method SHELXL-97
_cell_angle_alpha 103.012(9)
_cell_angle_beta 103.305(9)
_cell_angle_gamma 106.116(10)
_cell_formula_units_Z 2
_cell_length_a 7.0083(8)
_cell_length_b 10.2625(16)
_cell_length_c 10.3339(12)
_cell_measurement_reflns_used 2688
_cell_measurement_temperature 293(2)
_cell_measurement_theta_max 27.5
_cell_measurement_theta_min 5.05
_cell_volume 660.83(16)
_computing_cell_refinement 'Dirax/lsq (Duisenberg & Schreurs, 1989-2000)'
_computing_data_collection 'Collect (Nonius BV, 1997-2000)'
_computing_data_reduction 'EvalCCD (Duisenberg & Schreurs 1990-2000)'
_computing_molecular_graphics 'Ortep-3 for Windows (Farrugia, 1997)'
_computing_publication_material 'WinGX publication routines (Farrugia, 1999)'
_computing_structure_refinement 'SHELXL-97 (Sheldrick, 1997)'
_computing_structure_solution 'SHELXS-97 (Sheldrick, 1997)'
_diffrn_ambient_temperature 293(2)
_diffrn_detector 'CCD plate'
_diffrn_detector_area_resol_mean 9
_diffrn_measured_fraction_theta_full 0.969
_diffrn_measured_fraction_theta_max 0.969
_diffrn_measurement_device '95mm CCD camera on \k-goniostat'
_diffrn_measurement_device_type KappaCCD
_diffrn_measurement_method 'CCD rotation images, thick slices'
_diffrn_radiation_monochromator 'horizonally mounted graphite crystal'
_diffrn_radiation_probe x-ray
_diffrn_radiation_source 'fine-focus sealed tube'
_diffrn_radiation_type Mok\a
_diffrn_radiation_wavelength 0.71073
_diffrn_reflns_av_R_equivalents 0.0451
_diffrn_reflns_av_sigmaI/netI 0.1029
_diffrn_reflns_limit_h_max 9
_diffrn_reflns_limit_h_min -9
_diffrn_reflns_limit_k_max 13
_diffrn_reflns_limit_k_min -13
_diffrn_reflns_limit_l_max 13
_diffrn_reflns_limit_l_min -11
_diffrn_reflns_number 6133
_diffrn_reflns_theta_full 27.50
_diffrn_reflns_theta_max 27.50
_diffrn_reflns_theta_min 5.05
_diffrn_source 'Enraf Nonius FR590'
_exptl_absorpt_coefficient_mu 1.685
_exptl_absorpt_correction_T_max 0.898
_exptl_absorpt_correction_T_min 0.699
_exptl_absorpt_correction_type empirical
_exptl_absorpt_process_details sadabs
_exptl_crystal_colour 'pale blue'
_exptl_crystal_density_diffrn 1.743
_exptl_crystal_density_method 'not measured'
_exptl_crystal_description plate
_exptl_crystal_F_000 354
_exptl_crystal_size_max 0.24
_exptl_crystal_size_mid 0.17
_exptl_crystal_size_min 0.06
_refine_diff_density_max 0.708
_refine_diff_density_min -0.521
_refine_diff_density_rms 0.111
_refine_ls_extinction_method none
_refine_ls_goodness_of_fit_ref 1.096
_refine_ls_hydrogen_treatment constr
_refine_ls_matrix_type full
_refine_ls_number_parameters 190
_refine_ls_number_reflns 2933
_refine_ls_number_restraints 0
_refine_ls_restrained_S_all 1.096
_refine_ls_R_factor_all 0.1234
_refine_ls_R_factor_gt 0.0675
_refine_ls_shift/su_max 0.000
_refine_ls_shift/su_mean 0.000
_refine_ls_structure_factor_coef Fsqd
_refine_ls_weighting_details 'calc w=1/[\s^2^(Fo^2^)+(0.0210P)^2^+1.5809P] where P=(Fo^2^+2Fc^2^)/3'
_refine_ls_weighting_scheme calc
_refine_ls_wR_factor_gt 0.1078
_refine_ls_wR_factor_ref 0.1234
_reflns_number_gt 1878
_reflns_number_total 2933
_reflns_threshold_expression >2sigma(I)
_cod_data_source_file cg701108c-file005.cif
_cod_data_source_block compound3
_cod_original_cell_volume 660.83(15)
_cod_database_code 4503420

loop_
_symmetry_equiv_pos_as_xyz
'x, y, z'
'-x, -y, -z'

loop_
_atom_site_label
_atom_site_type_symbol
_atom_site_fract_x
_atom_site_fract_y
_atom_site_fract_z
_atom_site_U_iso_or_equiv
_atom_site_adp_type
_atom_site_occupancy
_atom_site_symmetry_multiplicity
_atom_site_calc_flag
_atom_site_refinement_flags
Cu1 Cu 0.25809(12) 0.67696(6) 0.64584(7) 0.0316(2) Uani 1 1 d .
O1 O 0.2207(6) 0.6289(4) 0.8093(4) 0.0401(10) Uani 1 1 d .
O2 O 0.2249(6) 0.4838(3) 0.5458(4) 0.0340(9) Uani 1 1 d .
O3 O 0.2376(7) 0.4984(4) 0.9497(4) 0.0490(11) Uani 1 1 d .
O4 O 0.2504(6) 0.2739(3) 0.5429(4) 0.0371(9) Uani 1 1 d .
C1 C 0.2713(8) 0.5297(5) 0.8483(6) 0.0313(13) Uani 1 1 d .
C2 C 0.3761(9) 0.4518(5) 0.7632(6) 0.0361(14) Uani 1 1 d .
H1 H 0.5186 0.5147 0.7840 0.043 Uiso 1 1 calc R
H2 H 0.3835 0.3705 0.7944 0.043 Uiso 1 1 calc R
C3 C 0.2777(8) 0.3995(5) 0.6085(6) 0.0301(13) Uani 1 1 d .
N11 N 0.2532(7) 0.8694(4) 0.7247(5) 0.0332(11) Uani 1 1 d .
N12 N 0.2434(6) 0.7414(4) 0.4740(4) 0.0251(10) Uani 1 1 d .
N13 N 0.2519(7) 1.0746(4) 0.6898(5) 0.0395(12) Uani 1 1 d .
H13 H 0.2497 1.1379 0.6478 0.047 Uiso 1 1 calc R
C10 C 0.2577(11) 0.9586(7) 0.8443(7) 0.0533(17) Uani 1 1 d .
H10 H 0.2598 0.9365 0.9270 0.064 Uiso 1 1 calc R
C11 C 0.2585(11) 1.0906(6) 0.8246(7) 0.0523(17) Uani 1 1 d .
H11 H 0.2627 1.1710 0.8901 0.063 Uiso 1 1 calc R
C12 C 0.2491(8) 0.9426(5) 0.6331(6) 0.0300(13) Uani 1 1 d .
C13 C 0.2433(8) 0.8752(5) 0.4928(6) 0.0285(12) Uani 1 1 d .
C14 C 0.2358(8) 0.9344(6) 0.3871(6) 0.0341(13) Uani 1 1 d .
H14 H 0.2363 1.0273 0.4012 0.041 Uiso 1 1 calc R
C15 C 0.2275(9) 0.8528(6) 0.2581(7) 0.0482(16) Uani 1 1 d .
H15 H 0.2224 0.8916 0.1848 0.058 Uiso 1 1 calc R
C16 C 0.2265(9) 0.7178(6) 0.2369(7) 0.0477(16) Uani 1 1 d .
H16 H 0.2213 0.6626 0.1505 0.057 Uiso 1 1 calc R
C17 C 0.2333(9) 0.6664(6) 0.3470(6) 0.0362(13) Uani 1 1 d .
H17 H 0.2309 0.5731 0.3335 0.043 Uiso 1 1 calc R
O1W O 0.6390(6) 0.7597(4) 0.7079(4) 0.0448(10) Uani 1 1 d .
O2W O 0.9041(6) 0.6928(4) 0.9131(4) 0.0468(11) Uani 1 1 d .

loop_
_atom_site_aniso_label
_atom_site_aniso_U_11
_atom_site_aniso_U_22
_atom_site_aniso_U_33
_atom_site_aniso_U_23
_atom_site_aniso_U_13
_atom_site_aniso_U_12
Cu1 0.0542(5) 0.0228(3) 0.0311(4) 0.0150(3) 0.0220(3) 0.0210(3)
O1 0.067(3) 0.041(2) 0.041(3) 0.0269(19) 0.036(2) 0.036(2)
O2 0.052(3) 0.0263(18) 0.032(2) 0.0142(16) 0.015(2) 0.0216(18)
O3 0.063(3) 0.060(3) 0.040(3) 0.034(2) 0.023(2) 0.023(2)
O4 0.051(3) 0.0241(18) 0.039(2) 0.0086(17) 0.012(2) 0.0200(18)
C1 0.033(3) 0.031(3) 0.029(3) 0.017(2) 0.008(3) 0.006(3)
C2 0.047(4) 0.026(3) 0.033(3) 0.007(2) 0.005(3) 0.018(3)
C3 0.027(3) 0.027(3) 0.044(4) 0.014(3) 0.015(3) 0.013(2)
N11 0.047(3) 0.028(2) 0.031(3) 0.011(2) 0.018(2) 0.015(2)
N12 0.025(2) 0.021(2) 0.034(3) 0.0115(19) 0.013(2) 0.0097(19)
N13 0.056(3) 0.025(2) 0.045(3) 0.016(2) 0.018(3) 0.020(2)
C10 0.069(5) 0.053(4) 0.044(4) 0.015(3) 0.027(4) 0.022(4)
C11 0.068(5) 0.040(3) 0.057(5) 0.013(3) 0.023(4) 0.029(3)
C12 0.021(3) 0.021(2) 0.049(4) 0.015(2) 0.010(3) 0.007(2)
C13 0.018(3) 0.024(2) 0.040(4) 0.012(2) 0.005(3) 0.004(2)
C14 0.034(3) 0.031(3) 0.039(4) 0.019(3) 0.004(3) 0.012(3)
C15 0.038(4) 0.047(4) 0.055(5) 0.018(3) 0.007(3) 0.012(3)
C16 0.046(4) 0.052(4) 0.042(4) 0.012(3) 0.013(3) 0.016(3)
C17 0.035(3) 0.038(3) 0.036(4) 0.012(3) 0.016(3) 0.009(3)
O1W 0.045(3) 0.055(2) 0.043(3) 0.023(2) 0.017(2) 0.021(2)
O2W 0.053(3) 0.059(2) 0.044(3) 0.029(2) 0.019(2) 0.030(2)

loop_
_atom_type_symbol
_atom_type_description
_atom_type_scat_dispersion_real
_atom_type_scat_dispersion_imag
_atom_type_scat_source
C C 0.0033 0.0016 'International Tables Vol C Tables 4.2.6.8 and 6.1.1.4'
H H 0.0000 0.0000 'International Tables Vol C Tables 4.2.6.8 and 6.1.1.4'
Cu Cu 0.3201 1.2651 'International Tables Vol C Tables 4.2.6.8 and 6.1.1.4'
N N 0.0061 0.0033 'International Tables Vol C Tables 4.2.6.8 and 6.1.1.4'
O O 0.0106 0.0060 'International Tables Vol C Tables 4.2.6.8 and 6.1.1.4'

loop_
_geom_angle_atom_site_label_1
_geom_angle_atom_site_label_2
_geom_angle_atom_site_label_3
_geom_angle
O1 Cu1 O2 93.31(14)
O1 Cu1 N11 90.72(16)
O2 Cu1 N11 171.27(18)
O1 Cu1 N12 167.47(15)
O2 Cu1 N12 93.30(15)
O1w Cu1 O1 100.58(17)
O1w Cu1 O2 93.50(16)
O1w Cu1 N11 93.37(18)
O1w Cu1 N12 89.62(16)
N11 Cu1 N12 81.37(17)
C1 O1 Cu1 124.3(3)
C3 O2 Cu1 122.2(3)
O3 C1 O1 122.4(5)
O3 C1 C2 120.4(4)
O1 C1 C2 117.2(5)
C3 C2 C1 117.2(4)
O4 C3 O2 121.5(5)
O4 C3 C2 119.1(4)
O2 C3 C2 119.3(4)
C12 N11 C10 105.5(4)
C12 N11 Cu1 112.7(3)
C10 N11 Cu1 141.8(4)
C17 N12 C13 118.0(4)
C17 N12 Cu1 127.5(3)
C13 N12 Cu1 114.5(3)
C12 N13 C11 108.1(4)
N11 C10 C11 109.6(6)
N13 C11 C10 105.0(5)
N11 C12 N13 111.8(5)
N11 C12 C13 119.1(4)
N13 C12 C13 129.1(5)
N12 C13 C14 121.5(5)
N12 C13 C12 112.3(4)
C14 C13 C12 126.2(5)
C13 C14 C15 118.3(5)
C16 C15 C14 121.1(6)
C15 C16 C17 117.1(6)
N12 C17 C16 124.0(5)

loop_
_geom_bond_atom_site_label_1
_geom_bond_atom_site_label_2
_geom_bond_distance
Cu1 O1 1.916(3)
Cu1 O2 1.940(3)
Cu1 N11 1.972(4)
Cu1 N12 2.021(4)
Cu1 O1W 2.443(4)
O1 C1 1.282(5)
O2 C3 1.274(5)
O3 C1 1.216(6)
O4 C3 1.252(5)
C1 C2 1.503(7)
C2 C3 1.490(7)
N11 C12 1.335(6)
N11 C10 1.350(7)
N12 C17 1.339(7)
N12 C13 1.343(6)
N13 C12 1.342(6)
N13 C11 1.354(7)
C10 C11 1.413(8)
C12 C13 1.444(7)
C13 C14 1.362(7)
C14 C15 1.384(8)
C15 C16 1.351(8)
C16 C17 1.354(8)
